data_4324641
loop_
_publ_author_name
'Jinsong Hu'
'Liangfang Huang'
'Xiaoqiang Yao'
'Ling Qin'
'Yizhi Li'
'Zijian Guo'
'Hegen Zheng'
'Ziling Xue'

_publ_section_title
;
 Six New Metal-Organic Frameworks Based on Polycarboxylate Acids and
 V-shaped Imidazole-Based Synthon: Syntheses, Crystal Structures, and
 Properties
;
_journal_name_full 'Inorganic Chemistry'
_journal_page_first 2404
_journal_page_last 2414
_journal_paper_doi 10.1021/ic102207n
_journal_volume 50
_journal_year 2011
_chemical_formula_moiety 'C44 H40 N8 Ni O11'
_chemical_formula_sum 'C44 H40 N8 Ni O11'
_chemical_formula_weight 915.53
_chemical_name_systematic
; 
 ? 
;
_space_group_IT_number 15
_symmetry_cell_setting monoclinic
_symmetry_space_group_name_Hall '-C 2yc'
_symmetry_space_group_name_H-M 'C 1 2/c 1'
_atom_sites_solution_hydrogens geom
_atom_sites_solution_primary direct
_atom_sites_solution_secondary difmap
_audit_creation_method SHELXL-97
_cell_angle_alpha 90.00
_cell_angle_beta 102.028(2)
_cell_angle_gamma 90.00
_cell_formula_units_Z 8
_cell_length_a 26.548(2)
_cell_length_b 10.1451(8)
_cell_length_c 30.495(2)
_cell_measurement_reflns_used 3417
_cell_measurement_temperature 293(2)
_cell_measurement_theta_max 23.10
_cell_measurement_theta_min 2.21
_cell_volume 8033.0(10)
_computing_cell_refinement 'SMART (Bruker, 2000)'
_computing_data_collection 'SMART (Bruker, 2000)'
_computing_data_reduction 'SMART (Bruker, 2000)'
_computing_molecular_graphics SHELXTL
_computing_publication_material SHELXTL
_computing_structure_refinement 'SHELXL-97 (Sheldrick, 1997)'
_computing_structure_solution 'SHELXS-97 (Sheldrick, 1990)'
_diffrn_ambient_temperature 293(2)
_diffrn_measured_fraction_theta_full 0.997
_diffrn_measured_fraction_theta_max 0.997
_diffrn_measurement_device_type 'CCD area detector'
_diffrn_measurement_method 'phi and omega scans'
_diffrn_radiation_monochromator graphite
_diffrn_radiation_source 'fine-focus sealed tube'
_diffrn_radiation_type MoK\a
_diffrn_radiation_wavelength 0.71073
_diffrn_reflns_av_R_equivalents 0.0541
_diffrn_reflns_av_sigmaI/netI 0.0763
_diffrn_reflns_limit_h_max 31
_diffrn_reflns_limit_h_min -29
_diffrn_reflns_limit_k_max 12
_diffrn_reflns_limit_k_min -10
_diffrn_reflns_limit_l_max 30
_diffrn_reflns_limit_l_min -36
_diffrn_reflns_number 19378
_diffrn_reflns_theta_full 25.00
_diffrn_reflns_theta_max 25.00
_diffrn_reflns_theta_min 2.16
_exptl_absorpt_coefficient_mu 0.559
_exptl_absorpt_correction_T_max 0.865
_exptl_absorpt_correction_T_min 0.846
_exptl_absorpt_correction_type multi-scan
_exptl_absorpt_process_details 'SADABS; Bruker, 2000'
_exptl_crystal_colour green
_exptl_crystal_density_diffrn 1.514
_exptl_crystal_description block
_exptl_crystal_F_000 3808
_exptl_crystal_size_max 0.30
_exptl_crystal_size_mid 0.28
_exptl_crystal_size_min 0.26
_refine_diff_density_max 0.655
_refine_diff_density_min -0.573
_refine_diff_density_rms 0.068
_refine_ls_extinction_method none
_refine_ls_goodness_of_fit_ref 0.975
_refine_ls_hydrogen_treatment constr
_refine_ls_matrix_type full
_refine_ls_number_parameters 572
_refine_ls_number_reflns 7031
_refine_ls_number_restraints 0
_refine_ls_restrained_S_all 0.975
_refine_ls_R_factor_all 0.0776
_refine_ls_R_factor_gt 0.0531
_refine_ls_shift/su_max 0.000
_refine_ls_shift/su_mean 0.000
_refine_ls_structure_factor_coef Fsqd
_refine_ls_weighting_details 'calc w=1/[\s^2^(Fo^2^)+(0.0573P)^2^+0.0000P] where P=(Fo^2^+2Fc^2^)/3'
_refine_ls_weighting_scheme calc
_refine_ls_wR_factor_gt 0.1196
_refine_ls_wR_factor_ref 0.1275
_reflns_number_gt 4948
_reflns_number_total 7031
_reflns_threshold_expression >2sigma(I)
_cod_data_source_file ic102207n_si_002_4.cif
_cod_data_source_block 4
_cod_original_cell_volume 8033.0(11)
_cod_original_sg_symbol_H-M 'C 2/c'
_cod_database_code 4324641

loop_
_symmetry_equiv_pos_as_xyz
'x, y, z'
'-x, y, -z+1/2'
'x+1/2, y+1/2, z'
'-x+1/2, y+1/2, -z+1/2'
'-x, -y, -z'
'x, -y, z-1/2'
'-x+1/2, -y+1/2, -z'
'x+1/2, -y+1/2, z-1/2'

loop_
_atom_site_label
_atom_site_type_symbol
_atom_site_fract_x
_atom_site_fract_y
_atom_site_fract_z
_atom_site_U_iso_or_equiv
_atom_site_adp_type
_atom_site_occupancy
_atom_site_symmetry_multiplicity
_atom_site_calc_flag
_atom_site_refinement_flags
O3 O 0.30201(10) 0.4673(3) 0.29890(7) 0.0433(7) Uani 1 1 d .
C44 C 0.32954(15) 0.4932(3) 0.33751(11) 0.0317(9) Uani 1 1 d .
C8 C -0.03606(15) 0.1684(4) 0.48741(11) 0.0401(10) Uani 1 1 d .
H8 H -0.0621 0.1307 0.4995 0.048 Uiso 1 1 calc R
C7 C -0.02242(14) 0.1125(4) 0.45029(11) 0.0376(10) Uani 1 1 d .
H7 H -0.0388 0.0364 0.4375 0.045 Uiso 1 1 calc R
N8 N 0.17967(11) 0.1146(3) -0.13372(8) 0.0304(7) Uani 1 1 d .
C36 C 0.16437(15) 0.1548(4) -0.09725(11) 0.0358(9) Uani 1 1 d .
H36 H 0.1402 0.1109 -0.0845 0.043 Uiso 1 1 calc R
C35 C 0.21533(14) 0.2065(4) -0.13996(11) 0.0374(10) Uani 1 1 d .
H35 H 0.2334 0.2046 -0.1630 0.045 Uiso 1 1 calc R
C34 C 0.22050(15) 0.2993(4) -0.10825(11) 0.0422(10) Uani 1 1 d .
H34 H 0.2421 0.3723 -0.1054 0.051 Uiso 1 1 calc R
N7 N 0.18805(12) 0.2666(3) -0.08097(9) 0.0352(8) Uani 1 1 d .
C33 C 0.17880(14) 0.3391(4) -0.04269(11) 0.0326(9) Uani 1 1 d .
C31 C 0.17051(15) 0.4722(4) -0.04607(11) 0.0362(9) Uani 1 1 d .
H31 H 0.1711 0.5156 -0.0728 0.043 Uiso 1 1 calc R
C32 C 0.17770(16) 0.2742(4) -0.00341(11) 0.0439(11) Uani 1 1 d .
H32 H 0.1838 0.1839 -0.0013 0.053 Uiso 1 1 calc R
C30 C 0.16137(15) 0.5414(4) -0.00975(11) 0.0372(10) Uani 1 1 d .
H30 H 0.1565 0.6322 -0.0116 0.045 Uiso 1 1 calc R
N3 N 0.11115(11) 0.1276(3) 0.77739(8) 0.0285(7) Uani 1 1 d .
C18 C 0.10290(15) 0.2544(4) 0.79004(11) 0.0400(10) Uani 1 1 d .
H18 H 0.1109 0.2855 0.8194 0.048 Uiso 1 1 calc R
C17 C 0.08160(16) 0.3272(4) 0.75411(11) 0.0428(11) Uani 1 1 d .
H17 H 0.0723 0.4156 0.7541 0.051 Uiso 1 1 calc R
C16 C 0.09453(13) 0.1271(3) 0.73334(10) 0.0295(9) Uani 1 1 d .
H16 H 0.0953 0.0535 0.7153 0.035 Uiso 1 1 calc R
N4 N 0.07636(11) 0.2464(3) 0.71783(8) 0.0307(7) Uani 1 1 d .
C15 C 0.05235(14) 0.2772(3) 0.67236(11) 0.0299(9) Uani 1 1 d .
C14 C 0.07468(14) 0.2385(3) 0.63800(11) 0.0333(9) Uani 1 1 d .
H14 H 0.1072 0.2000 0.6442 0.040 Uiso 1 1 calc R
C13 C 0.00538(15) 0.3400(4) 0.66344(11) 0.0368(10) Uani 1 1 d .
H13 H -0.0090 0.3691 0.6870 0.044 Uiso 1 1 calc R
Ni1 Ni 0.145477(17) 0.02821(4) 0.320645(13) 0.02428(13) Uani 1 1 d .
O1 O 0.18584(9) 0.1792(2) 0.35925(7) 0.0357(6) Uani 1 1 d .
O4 O 0.37003(10) 0.5570(2) 0.34417(8) 0.0405(7) Uani 1 1 d .
O6 O 0.20893(9) 0.0151(2) 0.28957(7) 0.0312(6) Uani 1 1 d .
H6B H 0.1986 -0.0079 0.2623 0.047 Uiso 1 1 d R
H6C H 0.2236 0.0899 0.2906 0.047 Uiso 1 1 d R
N1 N 0.08025(11) 0.0442(3) 0.34918(8) 0.0273(7) Uani 1 1 d .
C2 C 0.07862(13) 0.1099(3) 0.38573(10) 0.0283(8) Uani 1 1 d .
H2 H 0.1071 0.1496 0.4039 0.034 Uiso 1 1 calc R
C1 C 0.03071(14) 0.0021(3) 0.33292(11) 0.0322(9) Uani 1 1 d .
H1 H 0.0203 -0.0477 0.3070 0.039 Uiso 1 1 calc R
C3 C -0.00116(14) 0.0431(3) 0.35988(11) 0.0348(9) Uani 1 1 d .
H3 H -0.0363 0.0276 0.3562 0.042 Uiso 1 1 calc R
N2 N 0.03034(11) 0.1131(3) 0.39391(8) 0.0286(7) Uani 1 1 d .
O8 O -0.02749(10) 0.3356(3) 0.54243(7) 0.0488(8) Uani 1 1 d .
O5 O 0.34604(10) 0.4450(2) 0.49913(7) 0.0414(7) Uani 1 1 d .
H5A H 0.3320 0.4060 0.5182 0.062 Uiso 1 1 d R
C20 C 0.13779(14) 0.2291(3) 0.24283(10) 0.0314(9) Uani 1 1 d .
H20 H 0.1722 0.2157 0.2417 0.038 Uiso 1 1 calc R
N6 N 0.10584(11) 0.3085(3) 0.21465(8) 0.0279(7) Uani 1 1 d .
O2 O 0.19142(10) 0.1636(3) 0.43311(7) 0.0459(7) Uani 1 1 d .
C28 C 0.15942(14) 0.4758(4) 0.02937(11) 0.0327(9) Uani 1 1 d .
C41 C 0.31962(14) 0.4133(3) 0.45681(11) 0.0295(8) Uani 1 1 d .
O7 O 0.14912(11) 0.5531(2) 0.06385(7) 0.0423(7) Uani 1 1 d .
C38 C 0.25206(13) 0.2971(3) 0.40695(10) 0.0254(8) Uani 1 1 d .
C5 C 0.03977(14) 0.2830(4) 0.45039(11) 0.0362(9) Uani 1 1 d .
H5 H 0.0646 0.3235 0.4375 0.043 Uiso 1 1 calc R
C4 C 0.01595(13) 0.1708(3) 0.43228(10) 0.0282(8) Uani 1 1 d .
C42 C 0.33629(13) 0.4667(3) 0.42059(10) 0.0282(8) Uani 1 1 d .
H42 H 0.3646 0.5228 0.4253 0.034 Uiso 1 1 calc R
C22 C 0.11722(14) 0.3737(3) 0.17634(10) 0.0270(8) Uani 1 1 d .
C25 C 0.13872(15) 0.4887(3) 0.10159(11) 0.0330(9) Uani 1 1 d .
C9 C -0.01158(15) 0.2782(4) 0.50627(11) 0.0373(10) Uani 1 1 d .
C6 C 0.02639(15) 0.3357(4) 0.48827(12) 0.0426(10) Uani 1 1 d .
H6 H 0.0432 0.4105 0.5016 0.051 Uiso 1 1 calc R
C39 C 0.27768(13) 0.3294(3) 0.44991(10) 0.0283(8) Uani 1 1 d .
H39 H 0.2666 0.2942 0.4744 0.034 Uiso 1 1 calc R
C26 C 0.09191(16) 0.4293(4) 0.09905(11) 0.0404(10) Uani 1 1 d .
H26 H 0.0677 0.4286 0.0722 0.048 Uiso 1 1 calc R
C19 C 0.06546(15) 0.2192(4) 0.26234(12) 0.0400(10) Uani 1 1 d .
H19 H 0.0399 0.1975 0.2778 0.048 Uiso 1 1 calc R
C27 C 0.08104(15) 0.3703(4) 0.13704(11) 0.0390(10) Uani 1 1 d .
H27 H 0.0495 0.3289 0.1359 0.047 Uiso 1 1 calc R
N5 N 0.11495(11) 0.1724(3) 0.27220(8) 0.0258(7) Uani 1 1 d .
C37 C 0.20645(13) 0.2052(3) 0.39967(11) 0.0280(8) Uani 1 1 d .
C43 C 0.31073(13) 0.4364(3) 0.37713(10) 0.0250(8) Uani 1 1 d .
C12 C -0.02051(15) 0.3599(4) 0.61979(11) 0.0395(10) Uani 1 1 d .
H12 H -0.0522 0.4027 0.6137 0.047 Uiso 1 1 calc R
C11 C 0.04898(14) 0.2563(3) 0.59370(11) 0.0341(9) Uani 1 1 d .
H11 H 0.0639 0.2286 0.5702 0.041 Uiso 1 1 calc R
C40 C 0.26905(13) 0.3508(3) 0.37071(10) 0.0260(8) Uani 1 1 d .
H40 H 0.2522 0.3291 0.3417 0.031 Uiso 1 1 calc R
C29 C 0.16762(16) 0.3421(4) 0.03304(11) 0.0444(11) Uani 1 1 d .
H29 H 0.1664 0.2982 0.0596 0.053 Uiso 1 1 calc R
C10 C 0.00150(14) 0.3152(3) 0.58506(10) 0.0324(9) Uani 1 1 d .
C24 C 0.17452(15) 0.4939(4) 0.14035(12) 0.0405(10) Uani 1 1 d .
H24 H 0.2060 0.5354 0.1414 0.049 Uiso 1 1 calc R
C21 C 0.05918(15) 0.3015(4) 0.22689(12) 0.0399(10) Uani 1 1 d .
H21 H 0.0291 0.3449 0.2134 0.048 Uiso 1 1 calc R
C23 C 0.16329(15) 0.4356(4) 0.17864(11) 0.0431(11) Uani 1 1 d .
H23 H 0.1872 0.4389 0.2057 0.052 Uiso 1 1 calc R
O9 O 0.27052(12) 0.2189(3) 0.26803(9) 0.0707(10) Uani 1 1 d .
H9A H 0.2663 0.2179 0.2396 0.106 Uiso 1 1 d R
H9B H 0.2778 0.2967 0.2776 0.106 Uiso 1 1 d R
O10 O 0.1981(2) 0.5313(5) 0.28667(15) 0.158(2) Uani 1 1 d .
H10D H 0.1740 0.4747 0.2821 0.190 Uiso 1 1 d R
H10B H 0.2161 0.5219 0.3130 0.237 Uiso 1 1 d R
O11 O 0.12354(18) 0.4313(5) 0.33988(13) 0.1342(16) Uiso 1 1 d .
H11B H 0.1473 0.3786 0.3519 0.201 Uiso 1 1 d R
H11C H 0.1364 0.5066 0.3368 0.201 Uiso 1 1 d R

loop_
_atom_site_aniso_label
_atom_site_aniso_U_11
_atom_site_aniso_U_22
_atom_site_aniso_U_33
_atom_site_aniso_U_23
_atom_site_aniso_U_13
_atom_site_aniso_U_12
O3 0.0491(18) 0.0595(18) 0.0227(13) 0.0051(13) 0.0110(12) -0.0129(14)
C44 0.037(2) 0.031(2) 0.031(2) 0.0029(16) 0.0149(17) 0.0023(17)
C8 0.039(2) 0.053(3) 0.032(2) 0.0077(19) 0.0173(18) 0.003(2)
C7 0.040(2) 0.038(2) 0.038(2) -0.0024(18) 0.0129(18) -0.0040(18)
N8 0.0357(18) 0.0358(18) 0.0198(15) -0.0014(13) 0.0064(13) -0.0002(14)
C36 0.045(2) 0.037(2) 0.0271(19) 0.0018(17) 0.0102(17) -0.0100(19)
C35 0.035(2) 0.046(2) 0.035(2) -0.0041(18) 0.0172(18) -0.0084(19)
C34 0.047(3) 0.044(3) 0.039(2) -0.0061(19) 0.0177(19) -0.017(2)
N7 0.047(2) 0.0350(19) 0.0250(15) -0.0059(14) 0.0102(14) -0.0097(15)
C33 0.039(2) 0.037(2) 0.0227(18) -0.0026(16) 0.0098(16) -0.0043(18)
C31 0.049(3) 0.035(2) 0.0253(19) 0.0031(17) 0.0100(17) -0.0085(19)
C32 0.066(3) 0.032(2) 0.035(2) 0.0016(18) 0.016(2) 0.003(2)
C30 0.052(3) 0.026(2) 0.034(2) 0.0012(17) 0.0092(18) -0.0066(18)
N3 0.0325(18) 0.0321(18) 0.0220(15) 0.0006(13) 0.0085(13) 0.0018(13)
C18 0.053(3) 0.038(2) 0.0274(19) -0.0040(18) 0.0036(18) 0.010(2)
C17 0.061(3) 0.032(2) 0.031(2) -0.0039(18) 0.0001(19) 0.009(2)
C16 0.036(2) 0.029(2) 0.0244(19) 0.0002(15) 0.0098(16) -0.0011(17)
N4 0.0354(19) 0.0341(18) 0.0228(15) 0.0037(13) 0.0061(13) 0.0009(14)
C15 0.034(2) 0.029(2) 0.0265(19) 0.0045(16) 0.0070(16) 0.0007(17)
C14 0.029(2) 0.040(2) 0.032(2) 0.0060(17) 0.0078(17) 0.0080(17)
C13 0.043(3) 0.045(2) 0.0254(19) -0.0014(17) 0.0124(18) 0.0026(19)
Ni1 0.0259(3) 0.0299(3) 0.0182(2) -0.00121(19) 0.00701(18) -0.0020(2)
O1 0.0421(16) 0.0433(16) 0.0203(12) -0.0053(11) 0.0029(11) -0.0146(12)
O4 0.0411(17) 0.0449(17) 0.0387(14) 0.0033(12) 0.0156(12) -0.0135(13)
O6 0.0342(15) 0.0363(14) 0.0242(12) -0.0021(11) 0.0085(11) -0.0011(11)
N1 0.0279(17) 0.0318(17) 0.0242(15) 0.0001(13) 0.0095(13) -0.0018(13)
C2 0.024(2) 0.038(2) 0.0231(18) -0.0025(16) 0.0046(15) -0.0039(16)
C1 0.036(2) 0.033(2) 0.0297(19) -0.0073(16) 0.0122(17) -0.0093(17)
C3 0.030(2) 0.041(2) 0.034(2) -0.0050(18) 0.0073(17) -0.0117(18)
N2 0.0267(17) 0.0343(18) 0.0261(15) -0.0037(13) 0.0088(13) -0.0020(13)
O8 0.0476(18) 0.075(2) 0.0220(13) -0.0034(13) 0.0036(12) 0.0292(15)
O5 0.0468(17) 0.0536(18) 0.0219(12) 0.0011(12) 0.0028(11) -0.0200(13)
C20 0.030(2) 0.036(2) 0.0285(19) 0.0042(16) 0.0077(16) 0.0067(17)
N6 0.0269(17) 0.0334(18) 0.0237(15) 0.0030(13) 0.0059(13) 0.0013(13)
O2 0.0479(18) 0.0675(19) 0.0239(13) 0.0018(13) 0.0111(12) -0.0258(14)
C28 0.044(2) 0.031(2) 0.0239(18) -0.0026(16) 0.0089(16) -0.0064(18)
C41 0.032(2) 0.032(2) 0.0240(18) -0.0031(16) 0.0041(16) -0.0009(17)
O7 0.075(2) 0.0284(15) 0.0276(13) 0.0006(11) 0.0205(13) -0.0022(13)
C38 0.027(2) 0.027(2) 0.0230(17) -0.0029(15) 0.0072(15) 0.0016(15)
C5 0.034(2) 0.044(2) 0.032(2) -0.0029(18) 0.0111(17) -0.0046(18)
C4 0.026(2) 0.036(2) 0.0216(17) 0.0008(16) 0.0030(15) 0.0058(16)
C42 0.026(2) 0.027(2) 0.0326(19) 0.0010(16) 0.0081(15) -0.0050(16)
C22 0.033(2) 0.025(2) 0.0235(18) 0.0011(15) 0.0073(16) 0.0012(16)
C25 0.051(3) 0.026(2) 0.0231(18) -0.0012(15) 0.0123(17) 0.0028(18)
C9 0.037(2) 0.053(3) 0.0221(19) 0.0020(18) 0.0061(17) 0.015(2)
C6 0.041(3) 0.049(3) 0.035(2) -0.0098(19) 0.0006(19) 0.004(2)
C39 0.033(2) 0.030(2) 0.0240(18) 0.0021(15) 0.0111(16) -0.0002(16)
C26 0.059(3) 0.037(2) 0.0208(19) 0.0020(16) -0.0030(18) -0.005(2)
C19 0.034(2) 0.048(3) 0.041(2) 0.0123(19) 0.0166(18) 0.0009(19)
C27 0.043(3) 0.038(2) 0.034(2) 0.0000(18) 0.0012(18) -0.0109(19)
N5 0.0254(17) 0.0293(17) 0.0235(15) 0.0005(13) 0.0066(13) 0.0012(13)
C37 0.028(2) 0.030(2) 0.0277(19) -0.0011(16) 0.0091(16) -0.0013(16)
C43 0.027(2) 0.025(2) 0.0249(18) 0.0026(14) 0.0085(15) 0.0033(15)
C12 0.035(2) 0.055(3) 0.029(2) 0.0009(18) 0.0077(17) 0.0142(19)
C11 0.042(2) 0.036(2) 0.0270(19) 0.0028(16) 0.0143(17) 0.0114(18)
C40 0.030(2) 0.033(2) 0.0160(16) -0.0014(14) 0.0055(15) 0.0025(16)
C29 0.074(3) 0.040(2) 0.0212(19) 0.0050(17) 0.0138(19) -0.003(2)
C10 0.040(2) 0.035(2) 0.0215(18) 0.0020(16) 0.0054(17) 0.0050(18)
C24 0.036(2) 0.051(3) 0.037(2) 0.0078(19) 0.0117(18) -0.0078(19)
C21 0.027(2) 0.046(2) 0.047(2) 0.0137(19) 0.0081(18) 0.0051(18)
C23 0.039(3) 0.062(3) 0.026(2) 0.0083(19) 0.0016(18) -0.006(2)
O9 0.094(3) 0.055(2) 0.0697(19) -0.0111(17) 0.0322(19) -0.0248(18)
O10 0.137(5) 0.192(5) 0.134(4) 0.016(4) 0.001(3) 0.007(4)

loop_
_atom_type_symbol
_atom_type_description
_atom_type_scat_dispersion_real
_atom_type_scat_dispersion_imag
_atom_type_scat_source
C C 0.0033 0.0016 'International Tables Vol C Tables 4.2.6.8 and 6.1.1.4'
H H 0.0000 0.0000 'International Tables Vol C Tables 4.2.6.8 and 6.1.1.4'
N N 0.0061 0.0033 'International Tables Vol C Tables 4.2.6.8 and 6.1.1.4'
O O 0.0106 0.0060 'International Tables Vol C Tables 4.2.6.8 and 6.1.1.4'
Ni Ni 0.3393 1.1124 'International Tables Vol C Tables 4.2.6.8 and 6.1.1.4'

loop_
_geom_angle_atom_site_label_1
_geom_angle_atom_site_label_2
_geom_angle_atom_site_label_3
_geom_angle
_geom_angle_site_symmetry_1
_geom_angle_site_symmetry_3
O4 C44 O3 124.8(3) . .
O4 C44 C43 119.3(3) . .
O3 C44 C43 115.9(3) . .
C9 C8 C7 120.1(4) . .
C9 C8 H8 120.0 . .
C7 C8 H8 120.0 . .
C8 C7 C4 119.3(4) . .
C8 C7 H7 120.4 . .
C4 C7 H7 120.4 . .
C36 N8 C35 104.4(3) . .
C36 N8 Ni1 127.5(2) . 6
C35 N8 Ni1 126.8(2) . 6
N8 C36 N7 111.7(3) . .
N8 C36 H36 124.2 . .
N7 C36 H36 124.2 . .
C34 C35 N8 110.4(3) . .
C34 C35 H35 124.8 . .
N8 C35 H35 124.8 . .
C35 C34 N7 106.8(3) . .
C35 C34 H34 126.6 . .
N7 C34 H34 126.6 . .
C36 N7 C34 106.8(3) . .
C36 N7 C33 125.8(3) . .
C34 N7 C33 127.4(3) . .
C31 C33 C32 120.5(3) . .
C31 C33 N7 119.6(3) . .
C32 C33 N7 119.9(3) . .
C33 C31 C30 119.7(3) . .
C33 C31 H31 120.1 . .
C30 C31 H31 120.1 . .
C33 C32 C29 120.4(4) . .
C33 C32 H32 119.8 . .
C29 C32 H32 119.8 . .
C31 C30 C28 119.8(3) . .
C31 C30 H30 120.1 . .
C28 C30 H30 120.1 . .
C16 N3 C18 104.5(3) . .
C16 N3 Ni1 129.2(2) . 6_556
C18 N3 Ni1 126.3(2) . 6_556
C17 C18 N3 110.5(3) . .
C17 C18 H18 124.7 . .
N3 C18 H18 124.7 . .
C18 C17 N4 106.6(3) . .
C18 C17 H17 126.7 . .
N4 C17 H17 126.7 . .
N3 C16 N4 111.8(3) . .
N3 C16 H16 124.1 . .
N4 C16 H16 124.1 . .
C16 N4 C17 106.7(3) . .
C16 N4 C15 126.0(3) . .
C17 N4 C15 127.1(3) . .
C14 C15 C13 120.1(3) . .
C14 C15 N4 120.2(3) . .
C13 C15 N4 119.6(3) . .
C15 C14 C11 120.3(3) . .
C15 C14 H14 119.9 . .
C11 C14 H14 119.9 . .
C15 C13 C12 120.5(3) . .
C15 C13 H13 119.7 . .
C12 C13 H13 119.7 . .
N8 Ni1 O1 91.88(10) 6_556 .
N8 Ni1 N1 93.39(11) 6_556 .
O1 Ni1 N1 94.61(10) . .
N8 Ni1 O6 88.76(10) 6_556 .
O1 Ni1 O6 86.29(9) . .
N1 Ni1 O6 177.64(9) . .
N8 Ni1 N5 176.20(11) 6_556 .
O1 Ni1 N5 87.91(10) . .
N1 Ni1 N5 90.41(10) . .
O6 Ni1 N5 87.44(9) . .
N8 Ni1 N3 88.18(10) 6_556 6
O1 Ni1 N3 173.63(10) . 6
N1 Ni1 N3 91.75(10) . 6
O6 Ni1 N3 87.34(10) . 6
N5 Ni1 N3 91.62(10) . 6
C37 O1 Ni1 140.2(2) . .
Ni1 O6 H6B 109.5 . .
Ni1 O6 H6C 109.2 . .
H6B O6 H6C 109.4 . .
C2 N1 C1 105.5(3) . .
C2 N1 Ni1 124.7(2) . .
C1 N1 Ni1 129.5(2) . .
N1 C2 N2 111.7(3) . .
N1 C2 H2 124.2 . .
N2 C2 H2 124.2 . .
C3 C1 N1 110.8(3) . .
C3 C1 H1 124.6 . .
N1 C1 H1 124.6 . .
C1 C3 N2 104.8(3) . .
C1 C3 H3 127.6 . .
N2 C3 H3 127.6 . .
C2 N2 C3 107.2(3) . .
C2 N2 C4 125.7(3) . .
C3 N2 C4 126.9(3) . .
C10 O8 C9 118.8(3) . .
C41 O5 H5A 108.8 . .
N5 C20 N6 112.3(3) . .
N5 C20 H20 123.9 . .
N6 C20 H20 123.9 . .
C20 N6 C21 106.4(3) . .
C20 N6 C22 126.0(3) . .
C21 N6 C22 127.2(3) . .
C29 C28 C30 120.9(3) . .
C29 C28 O7 123.4(3) . .
C30 C28 O7 115.7(3) . .
O5 C41 C42 118.2(3) . .
O5 C41 C39 121.7(3) . .
C42 C41 C39 120.1(3) . .
C28 O7 C25 117.7(3) . .
C39 C38 C40 118.9(3) . .
C39 C38 C37 120.5(3) . .
C40 C38 C37 120.6(3) . .
C4 C5 C6 118.9(4) . .
C4 C5 H5 120.6 . .
C6 C5 H5 120.6 . .
C5 C4 C7 120.9(3) . .
C5 C4 N2 119.6(3) . .
C7 C4 N2 119.5(3) . .
C41 C42 C43 120.0(3) . .
C41 C42 H42 120.0 . .
C43 C42 H42 120.0 . .
C23 C22 C27 120.9(3) . .
C23 C22 N6 120.8(3) . .
C27 C22 N6 118.3(3) . .
C24 C25 C26 122.0(3) . .
C24 C25 O7 118.5(3) . .
C26 C25 O7 119.4(3) . .
C8 C9 C6 120.4(3) . .
C8 C9 O8 118.9(4) . .
C6 C9 O8 120.6(4) . .
C9 C6 C5 120.4(4) . .
C9 C6 H6 119.8 . .
C5 C6 H6 119.8 . .
C41 C39 C38 120.8(3) . .
C41 C39 H39 119.6 . .
C38 C39 H39 119.6 . .
C25 C26 C27 119.2(3) . .
C25 C26 H26 120.4 . .
C27 C26 H26 120.4 . .
C21 C19 N5 110.1(3) . .
C21 C19 H19 125.0 . .
N5 C19 H19 125.0 . .
C22 C27 C26 119.3(4) . .
C22 C27 H27 120.3 . .
C26 C27 H27 120.3 . .
C20 N5 C19 104.8(3) . .
C20 N5 Ni1 127.9(2) . .
C19 N5 Ni1 127.1(2) . .
O2 C37 O1 125.4(3) . .
O2 C37 C38 118.3(3) . .
O1 C37 C38 116.3(3) . .
C40 C43 C42 119.3(3) . .
C40 C43 C44 120.7(3) . .
C42 C43 C44 120.0(3) . .
C13 C12 C10 118.9(3) . .
C13 C12 H12 120.5 . .
C10 C12 H12 120.5 . .
C10 C11 C14 119.2(3) . .
C10 C11 H11 120.4 . .
C14 C11 H11 120.4 . .
C43 C40 C38 121.0(3) . .
C43 C40 H40 119.5 . .
C38 C40 H40 119.5 . .
C28 C29 C32 118.7(3) . .
C28 C29 H29 120.6 . .
C32 C29 H29 120.6 . .
C11 C10 O8 123.8(3) . .
C11 C10 C12 120.9(3) . .
O8 C10 C12 115.3(3) . .
C25 C24 C23 118.7(4) . .
C25 C24 H24 120.6 . .
C23 C24 H24 120.6 . .
C19 C21 N6 106.5(3) . .
C19 C21 H21 126.8 . .
N6 C21 H21 126.8 . .
C22 C23 C24 119.9(3) . .
C22 C23 H23 120.1 . .
C24 C23 H23 120.1 . .
H9A O9 H9B 109.4 . .
H10D O10 H10B 109.5 . .
H11B O11 H11C 109.5 . .

loop_
_geom_bond_atom_site_label_1
_geom_bond_atom_site_label_2
_geom_bond_distance
_geom_bond_site_symmetry_2
O3 C44 1.277(4) .
C44 O4 1.235(4) .
C44 C43 1.514(4) .
C8 C9 1.356(5) .
C8 C7 1.380(5) .
C8 H8 0.9300 .
C7 C4 1.387(5) .
C7 H7 0.9300 .
N8 C36 1.325(4) .
N8 C35 1.370(4) .
N8 Ni1 2.082(3) 6
C36 N7 1.340(4) .
C36 H36 0.9300 .
C35 C34 1.336(5) .
C35 H35 0.9300 .
C34 N7 1.357(4) .
C34 H34 0.9300 .
N7 C33 1.444(4) .
C33 C31 1.368(5) .
C33 C32 1.373(5) .
C31 C30 1.375(5) .
C31 H31 0.9300 .
C32 C29 1.380(5) .
C32 H32 0.9300 .
C30 C28 1.376(5) .
C30 H30 0.9300 .
N3 C16 1.324(4) .
N3 C18 1.373(4) .
N3 Ni1 2.138(3) 6_556
C18 C17 1.345(5) .
C18 H18 0.9300 .
C17 N4 1.361(4) .
C17 H17 0.9300 .
C16 N4 1.351(4) .
C16 H16 0.9300 .
N4 C15 1.435(4) .
C15 C14 1.365(4) .
C15 C13 1.376(5) .
C14 C11 1.392(4) .
C14 H14 0.9300 .
C13 C12 1.380(4) .
C13 H13 0.9300 .
Ni1 N8 2.082(3) 6_556
Ni1 O1 2.087(2) .
Ni1 N1 2.100(3) .
Ni1 O6 2.102(2) .
Ni1 N5 2.116(3) .
Ni1 N3 2.138(3) 6
O1 C37 1.268(4) .
O6 H6B 0.8516 .
O6 H6C 0.8501 .
N1 C2 1.307(4) .
N1 C1 1.373(4) .
C2 N2 1.356(4) .
C2 H2 0.9300 .
C1 C3 1.362(5) .
C1 H1 0.9300 .
C3 N2 1.385(4) .
C3 H3 0.9300 .
N2 C4 1.430(4) .
O8 C10 1.382(4) .
O8 C9 1.388(4) .
O5 C41 1.373(4) .
O5 H5A 0.8501 .
C20 N5 1.314(4) .
C20 N6 1.343(4) .
C20 H20 0.9300 .
N6 C21 1.368(4) .
N6 C22 1.429(4) .
O2 C37 1.244(4) .
C28 C29 1.375(5) .
C28 O7 1.384(4) .
C41 C42 1.383(4) .
C41 C39 1.382(5) .
O7 C25 1.400(4) .
C38 C39 1.384(4) .
C38 C40 1.389(4) .
C38 C37 1.507(5) .
C5 C4 1.362(5) .
C5 C6 1.385(5) .
C5 H5 0.9300 .
C42 C43 1.391(4) .
C42 H42 0.9300 .
C22 C23 1.364(5) .
C22 C27 1.371(5) .
C25 C24 1.355(5) .
C25 C26 1.369(5) .
C9 C6 1.374(5) .
C6 H6 0.9300 .
C39 H39 0.9300 .
C26 C27 1.387(5) .
C26 H26 0.9300 .
C19 C21 1.348(5) .
C19 N5 1.370(4) .
C19 H19 0.9300 .
C27 H27 0.9300 .
C43 C40 1.388(4) .
C12 C10 1.388(4) .
C12 H12 0.9300 .
C11 C10 1.370(5) .
C11 H11 0.9300 .
C40 H40 0.9300 .
C29 H29 0.9300 .
C24 C23 1.395(5) .
C24 H24 0.9300 .
C21 H21 0.9300 .
C23 H23 0.9300 .
O9 H9A 0.8501 .
O9 H9B 0.8502 .
O10 H10D 0.8499 .
O10 H10B 0.8500 .
O11 H11B 0.8499 .
O11 H11C 0.8499 .

loop_
_geom_hbond_atom_site_label_D
_geom_hbond_atom_site_label_H
_geom_hbond_atom_site_label_A
_geom_hbond_distance_DH
_geom_hbond_distance_HA
_geom_hbond_distance_DA
_geom_hbond_angle_DHA
_geom_hbond_site_symmetry_A
O5 H5A O2 0.85 1.86 2.707(3) 170.7 7_556
O6 H6B O3 0.85 1.88 2.697(3) 160.1 4_545
O6 H6C O9 0.85 2.02 2.798(4) 150.8 .
O9 H9A O10 0.85 2.33 2.770(6) 112.5 4_545
O9 H9B O3 0.85 1.91 2.759(4) 173.6 .
O10 H10D O11 0.85 2.46 2.987(7) 120.5 .
O11 H11B O1 0.85 2.26 3.036(5) 152.6 .
O11 H11C O10 0.85 2.48 2.987(7) 119.4 .
